data_7047949
loop_
_publ_author_name
'Yuan, Guo-Jun'
'Shao, Dong-Sheng'
'Yao, Zhi-Yuan'
'Liu, Wen-Long'
'Ren, Xiao-Ming'

_publ_section_title
;
 An organometallic half-sandwich supramolecular complex
 {K(18-Crown-6)(\h<sup>n</sup>-C<sub>6</sub>H<sub>5</sub>B(C<sub>6</sub>H<sub>5</sub>)<sub>3</sub>)}
 (n = 1-6) exhibiting a reversible breaking-symmetry phase transition and
 switchable dielectric behaviour.
;
_journal_issue 47
_journal_name_full 'Dalton transactions (Cambridge, England : 2003)'
_journal_page_first 16835
_journal_page_last 16839
_journal_paper_doi 10.1039/c8dt04060e
_journal_volume 47
_journal_year 2018
_chemical_formula_sum 'C36 H44 B K O6'
_chemical_formula_weight 622.62
_space_group_crystal_system monoclinic
_space_group_IT_number 14
_space_group_name_Hall '-P 2yn'
_space_group_name_H-M_alt 'P 1 21/n 1'
_symmetry_space_group_name_Hall '-P 2yn'
_symmetry_space_group_name_H-M 'P 1 21/n 1'
_atom_sites_solution_hydrogens geom
_audit_creation_method SHELXL-2014/7
_audit_update_record
;
2018-10-04 deposited with the CCDC.
2018-10-31 downloaded from the CCDC.
;
_cell_angle_alpha 90
_cell_angle_beta 111.2770(10)
_cell_angle_gamma 90
_cell_formula_units_Z 4
_cell_length_a 14.5831(5)
_cell_length_b 14.0002(6)
_cell_length_c 17.5535(8)
_cell_measurement_reflns_used 8145
_cell_measurement_temperature 293(2)
_cell_measurement_theta_max 24.979
_cell_measurement_theta_min 2.490
_cell_volume 3339.5(2)
_computing_structure_refinement 'SHELXL-2014/7 (Sheldrick, 2014)'
_diffrn_ambient_temperature 293(2)
_diffrn_measured_fraction_theta_full 0.993
_diffrn_measured_fraction_theta_max 0.993
_diffrn_measurement_device_type 'CCD area detector'
_diffrn_measurement_method 'phi and omega scans'
_diffrn_radiation_type MoK\a
_diffrn_radiation_wavelength 0.71073
_diffrn_reflns_av_R_equivalents 0.0404
_diffrn_reflns_av_unetI/netI 0.0383
_diffrn_reflns_Laue_measured_fraction_full 0.993
_diffrn_reflns_Laue_measured_fraction_max 0.993
_diffrn_reflns_limit_h_max 17
_diffrn_reflns_limit_h_min -15
_diffrn_reflns_limit_k_max 16
_diffrn_reflns_limit_k_min -14
_diffrn_reflns_limit_l_max 20
_diffrn_reflns_limit_l_min -20
_diffrn_reflns_number 26212
_diffrn_reflns_point_group_measured_fraction_full 0.993
_diffrn_reflns_point_group_measured_fraction_max 0.993
_diffrn_reflns_theta_full 25.009
_diffrn_reflns_theta_max 25.009
_diffrn_reflns_theta_min 1.563
_exptl_absorpt_coefficient_mu 0.203
_exptl_absorpt_correction_T_max 0.7456
_exptl_absorpt_correction_T_min 0.6149
_exptl_absorpt_correction_type multi-scan
_exptl_crystal_density_diffrn 1.238
_exptl_crystal_description block
_exptl_crystal_F_000 1328
_exptl_crystal_size_max 0.190
_exptl_crystal_size_mid 0.180
_exptl_crystal_size_min 0.170
_refine_diff_density_max 0.248
_refine_diff_density_min -0.221
_refine_diff_density_rms 0.056
_refine_ls_extinction_coef 0.0219(18)
_refine_ls_extinction_expression Fc^*^=kFc[1+0.001xFc^2^\l^3^/sin(2\q)]^-1/4^
_refine_ls_extinction_method 'SHELXL-2014/7 (Sheldrick 2014'
_refine_ls_goodness_of_fit_ref 1.033
_refine_ls_hydrogen_treatment constr
_refine_ls_matrix_type full
_refine_ls_number_parameters 571
_refine_ls_number_reflns 5858
_refine_ls_number_restraints 895
_refine_ls_restrained_S_all 1.041
_refine_ls_R_factor_all 0.0884
_refine_ls_R_factor_gt 0.0526
_refine_ls_shift/su_max 0.001
_refine_ls_shift/su_mean 0.000
_refine_ls_structure_factor_coef Fsqd
_refine_ls_weighting_details 'w=1/[\s^2^(Fo^2^)+(0.0899P)^2^+0.8592P] where P=(Fo^2^+2Fc^2^)/3'
_refine_ls_weighting_scheme calc
_refine_ls_wR_factor_gt 0.1377
_refine_ls_wR_factor_ref 0.1640
_reflns_Friedel_coverage 0.000
_reflns_number_gt 3981
_reflns_number_total 5858
_reflns_threshold_expression 'I > 2\s(I)'
_cod_data_source_file c8dt04060e2.cif
_cod_data_source_block 1
_cod_depositor_comments 'Adding full bibliography for 7047949--7047951.cif.'
_cod_database_code 7047949
_shelx_shelxl_version_number 2014/7
_shelx_space_group_comment
;
The symmetry employed for this shelxl refinement is uniquely defined
by the following loop, which should always be used as a source of
symmetry information in preference to the above space-group names.
They are only intended as comments.
;
_shelx_estimated_absorpt_t_min 0.962
_shelx_estimated_absorpt_t_max 0.966

loop_
_space_group_symop_operation_xyz
'x, y, z'
'-x+1/2, y+1/2, -z+1/2'
'-x, -y, -z'
'x-1/2, -y-1/2, z-1/2'

loop_
_atom_site_label
_atom_site_type_symbol
_atom_site_fract_x
_atom_site_fract_y
_atom_site_fract_z
_atom_site_U_iso_or_equiv
_atom_site_adp_type
_atom_site_occupancy
_atom_site_site_symmetry_order
_atom_site_calc_flag
_atom_site_refinement_flags_posn
_atom_site_refinement_flags_adp
_atom_site_refinement_flags_occupancy
_atom_site_disorder_assembly
_atom_site_disorder_group
K1 K 0.46850(10) 0.80994(19) 0.58738(11) 0.0540(4) Uani 0.817(10) 1 d D U P A 1
O1 O 0.5699(4) 0.9740(5) 0.6833(3) 0.0757(15) Uani 0.573(9) 1 d . U P A 1
O2 O 0.6397(4) 0.8987(3) 0.5678(3) 0.0608(13) Uani 0.573(9) 1 d . U P A 1
O3 O 0.5122(10) 0.7989(7) 0.4436(9) 0.071(2) Uani 0.573(9) 1 d . U P A 1
O4 O 0.3225(7) 0.7569(6) 0.4289(6) 0.0542(14) Uani 0.573(9) 1 d . U P A 1
O5 O 0.2675(5) 0.8182(4) 0.5569(4) 0.0683(14) Uani 0.573(9) 1 d . U P A 1
O6 O 0.3922(8) 0.9152(6) 0.6855(6) 0.0710(19) Uani 0.573(9) 1 d . U P A 1
B1 B 0.42275(18) 0.53756(18) 0.72521(15) 0.0385(6) Uani 1 1 d . . . . .
C1 C 0.31622(16) 0.52890(16) 0.64875(13) 0.0421(6) Uani 1 1 d . . . . .
C2 C 0.30155(18) 0.4639(2) 0.58411(16) 0.0580(7) Uani 1 1 d . . . . .
H2 H 0.3538 0.4249 0.5857 0.070 Uiso 1 1 calc R U . . .
C3 C 0.2139(2) 0.4548(2) 0.51845(18) 0.0722(9) Uani 1 1 d . . . . .
H3 H 0.2088 0.4115 0.4770 0.087 Uiso 1 1 calc R U . . .
C4 C 0.1343(2) 0.5099(2) 0.51452(18) 0.0718(9) Uani 1 1 d . . . . .
H4 H 0.0754 0.5055 0.4701 0.086 Uiso 1 1 calc R U . . .
C5 C 0.14378(19) 0.5713(2) 0.57740(18) 0.0669(8) Uani 1 1 d . . . . .
H5 H 0.0900 0.6077 0.5764 0.080 Uiso 1 1 calc R U . . .
C6 C 0.23173(18) 0.58003(19) 0.64231(16) 0.0526(6) Uani 1 1 d . . . . .
H6 H 0.2349 0.6223 0.6841 0.063 Uiso 1 1 calc R U . . .
C7 C 0.46238(16) 0.42955(15) 0.75878(13) 0.0395(5) Uani 1 1 d . . . . .
C8 C 0.4001(2) 0.35187(18) 0.75276(17) 0.0537(7) Uani 1 1 d . . . . .
H8 H 0.3329 0.3597 0.7245 0.064 Uiso 1 1 calc R U . . .
C9 C 0.4344(3) 0.26309(19) 0.78730(19) 0.0684(8) Uani 1 1 d . . . . .
H9 H 0.3903 0.2131 0.7815 0.082 Uiso 1 1 calc R U . . .
C10 C 0.5323(3) 0.2493(2) 0.82954(18) 0.0725(9) Uani 1 1 d . . . . .
H10 H 0.5554 0.1903 0.8531 0.087 Uiso 1 1 calc R U . . .
C11 C 0.5957(2) 0.3229(2) 0.83681(18) 0.0709(8) Uani 1 1 d . . . . .
H11 H 0.6627 0.3142 0.8655 0.085 Uiso 1 1 calc R U . . .
C12 C 0.56137(19) 0.41060(18) 0.80180(16) 0.0546(7) Uani 1 1 d . . . . .
H12 H 0.6067 0.4593 0.8073 0.066 Uiso 1 1 calc R U . . .
C13 C 0.41334(16) 0.60044(16) 0.80148(13) 0.0403(5) Uani 1 1 d . . . . .
C14 C 0.42897(17) 0.56274(18) 0.87875(14) 0.0474(6) Uani 1 1 d . . . . .
H14 H 0.4457 0.4985 0.8881 0.057 Uiso 1 1 calc R U . . .
C15 C 0.4207(2) 0.6167(2) 0.94227(15) 0.0613(7) Uani 1 1 d . . . . .
H15 H 0.4323 0.5882 0.9928 0.074 Uiso 1 1 calc R U . . .
C16 C 0.3961(2) 0.7107(2) 0.93171(17) 0.0647(8) Uani 1 1 d . . . . .
H16 H 0.3897 0.7465 0.9742 0.078 Uiso 1 1 calc R U . . .
C17 C 0.3807(2) 0.7519(2) 0.85692(17) 0.0646(8) Uani 1 1 d . . . . .
H17 H 0.3647 0.8163 0.8487 0.078 Uiso 1 1 calc R U . . .
C18 C 0.3891(2) 0.69737(18) 0.79356(16) 0.0548(7) Uani 1 1 d . . . . .
H18 H 0.3780 0.7269 0.7435 0.066 Uiso 1 1 calc R U . . .
C19 C 0.50702(16) 0.58715(15) 0.69455(13) 0.0375(5) Uani 1 1 d . . . . .
C20 C 0.57515(19) 0.65327(19) 0.74101(17) 0.0592(7) Uani 1 1 d . . . . .
H20 H 0.5692 0.6760 0.7888 0.071 Uiso 1 1 calc R U . A 1
C21 C 0.6520(2) 0.6872(2) 0.7195(2) 0.0705(8) Uani 1 1 d . . . . .
H21 H 0.6962 0.7311 0.7531 0.085 Uiso 1 1 calc R U . A 1
C22 C 0.6634(2) 0.65686(19) 0.64967(18) 0.0605(7) Uani 1 1 d . . . . .
H22 H 0.7151 0.6790 0.6353 0.073 Uiso 1 1 calc R U . A 1
C23 C 0.5973(2) 0.5937(2) 0.60180(19) 0.0717(9) Uani 1 1 d . . . . .
H23 H 0.6034 0.5722 0.5537 0.086 Uiso 1 1 calc R U . A 1
C24 C 0.5204(2) 0.5605(2) 0.62348(17) 0.0629(8) Uani 1 1 d . . . . .
H24 H 0.4756 0.5182 0.5884 0.076 Uiso 1 1 calc R U . . .
C25 C 0.6604(9) 0.9879(10) 0.6889(9) 0.101(3) Uani 0.573(9) 1 d . U P A 1
H25A H 0.6835 1.0494 0.7142 0.121 Uiso 0.573(9) 1 calc R U P A 1
H25B H 0.7026 0.9386 0.7225 0.121 Uiso 0.573(9) 1 calc R U P A 1
C26 C 0.6629(12) 0.9858(13) 0.6180(10) 0.094(3) Uani 0.573(9) 1 d . U P A 1
H26A H 0.7287 1.0052 0.6228 0.113 Uiso 0.573(9) 1 calc R U P A 1
H26B H 0.6184 1.0351 0.5867 0.113 Uiso 0.573(9) 1 calc R U P A 1
C27 C 0.6474(9) 0.8872(10) 0.5013(8) 0.094(3) Uani 0.573(9) 1 d . U P A 1
H27A H 0.7155 0.8691 0.5140 0.112 Uiso 0.573(9) 1 calc R U P A 1
H27B H 0.6407 0.9506 0.4778 0.112 Uiso 0.573(9) 1 calc R U P A 1
C28 C 0.5965(13) 0.8309(10) 0.4396(10) 0.097(4) Uani 0.573(9) 1 d . U P A 1
H28A H 0.6371 0.7766 0.4382 0.117 Uiso 0.573(9) 1 calc R U P A 1
H28B H 0.5821 0.8659 0.3889 0.117 Uiso 0.573(9) 1 calc R U P A 1
C29 C 0.4543(13) 0.7419(11) 0.3794(9) 0.076(3) Uani 0.573(9) 1 d . U P A 1
H29A H 0.4951 0.6923 0.3696 0.092 Uiso 0.573(9) 1 calc R U P A 1
H29B H 0.4288 0.7806 0.3304 0.092 Uiso 0.573(9) 1 calc R U P A 1
C30 C 0.3718(10) 0.6972(8) 0.3942(6) 0.079(3) Uani 0.573(9) 1 d D U P A 1
H30A H 0.3254 0.6736 0.3426 0.094 Uiso 0.573(9) 1 calc R U P A 1
H30B H 0.3961 0.6426 0.4298 0.094 Uiso 0.573(9) 1 calc R U P A 1
C31 C 0.2502(8) 0.7050(8) 0.4523(8) 0.075(2) Uani 0.573(9) 1 d D U P A 1
H31A H 0.2821 0.6579 0.4940 0.090 Uiso 0.573(9) 1 calc R U P A 1
H31B H 0.2031 0.6728 0.4054 0.090 Uiso 0.573(9) 1 calc R U P A 1
C32 C 0.2010(10) 0.7782(7) 0.4841(8) 0.071(2) Uani 0.573(9) 1 d . U P A 1
H32A H 0.1753 0.8280 0.4435 0.085 Uiso 0.573(9) 1 calc R U P A 1
H32B H 0.1462 0.7497 0.4946 0.085 Uiso 0.573(9) 1 calc R U P A 1
C33 C 0.2375(7) 0.8679(8) 0.6054(8) 0.081(3) Uani 0.573(9) 1 d . U P A 1
H33A H 0.2131 0.8221 0.6350 0.097 Uiso 0.573(9) 1 calc R U P A 1
H33B H 0.1806 0.9034 0.5705 0.097 Uiso 0.573(9) 1 calc R U P A 1
C34 C 0.2991(13) 0.9375(14) 0.6678(12) 0.080(3) Uani 0.573(9) 1 d . U P A 1
H34A H 0.2867 1.0020 0.6463 0.095 Uiso 0.573(9) 1 calc R U P A 1
H34B H 0.2828 0.9344 0.7167 0.095 Uiso 0.573(9) 1 calc R U P A 1
C35 C 0.4477(10) 0.9786(14) 0.7432(8) 0.079(3) Uani 0.573(9) 1 d . U P A 1
H35A H 0.4344 0.9711 0.7932 0.095 Uiso 0.573(9) 1 calc R U P A 1
H35B H 0.4310 1.0435 0.7237 0.095 Uiso 0.573(9) 1 calc R U P A 1
C36 C 0.5567(8) 0.9596(8) 0.7600(5) 0.090(2) Uani 0.573(9) 1 d . U P A 1
H36C H 0.5977 1.0034 0.8011 0.108 Uiso 0.573(9) 1 calc R U P A 1
H36D H 0.5740 0.8947 0.7793 0.108 Uiso 0.573(9) 1 calc R U P A 1
K1A K 0.4552(5) 0.8562(15) 0.5657(7) 0.073(4) Uani 0.183(10) 1 d D U P A 2
O1A O 0.5950(5) 0.9288(6) 0.7115(5) 0.071(2) Uani 0.427(9) 1 d . U P A 2
O2A O 0.6106(8) 0.9368(9) 0.5478(7) 0.105(3) Uani 0.427(9) 1 d . U P A 2
O3A O 0.5194(13) 0.7691(10) 0.4523(11) 0.073(3) Uani 0.427(9) 1 d . U P A 2
O4A O 0.3332(13) 0.7381(12) 0.4418(10) 0.102(4) Uani 0.427(9) 1 d D U P A 2
O5A O 0.2595(7) 0.8630(8) 0.5377(6) 0.084(2) Uani 0.427(9) 1 d . U P A 2
O6A O 0.3921(11) 0.9487(8) 0.6728(9) 0.070(3) Uani 0.427(9) 1 d . U P A 2
C25A C 0.6831(9) 0.9608(11) 0.6925(10) 0.076(3) Uani 0.427(9) 1 d D U P A 2
H25C H 0.7298 0.9084 0.7068 0.092 Uiso 0.427(9) 1 calc R U P A 2
H25D H 0.7134 1.0129 0.7296 0.092 Uiso 0.427(9) 1 calc R U P A 2
C26A C 0.6718(13) 0.9956(14) 0.6016(11) 0.072(3) Uani 0.427(9) 1 d D U P A 2
H26C H 0.6462 1.0603 0.5923 0.086 Uiso 0.427(9) 1 calc R U P A 2
H26D H 0.7354 0.9950 0.5958 0.086 Uiso 0.427(9) 1 calc R U P A 2
C27A C 0.6389(13) 0.9050(12) 0.4797(9) 0.084(3) Uani 0.427(9) 1 d D U P A 2
H27C H 0.7097 0.9113 0.4960 0.101 Uiso 0.427(9) 1 calc R U P A 2
H27D H 0.6090 0.9477 0.4338 0.101 Uiso 0.427(9) 1 calc R U P A 2
C28A C 0.6099(15) 0.8011(11) 0.4504(12) 0.079(3) Uani 0.427(9) 1 d . U P A 2
H28C H 0.6079 0.7956 0.3947 0.094 Uiso 0.427(9) 1 calc R U P A 2
H28D H 0.6613 0.7588 0.4841 0.094 Uiso 0.427(9) 1 calc R U P A 2
C29A C 0.4537(19) 0.7185(15) 0.3900(14) 0.081(4) Uani 0.427(9) 1 d . U P A 2
H29C H 0.4886 0.6692 0.3726 0.097 Uiso 0.427(9) 1 calc R U P A 2
H29D H 0.4232 0.7608 0.3440 0.097 Uiso 0.427(9) 1 calc R U P A 2
C30A C 0.3813(16) 0.6765(11) 0.4122(10) 0.086(4) Uani 0.427(9) 1 d D U P A 2
H30C H 0.3345 0.6450 0.3647 0.103 Uiso 0.427(9) 1 calc R U P A 2
H30D H 0.4111 0.6279 0.4531 0.103 Uiso 0.427(9) 1 calc R U P A 2
C31A C 0.2388(12) 0.7332(12) 0.4486(13) 0.091(4) Uani 0.427(9) 1 d D U P A 2
H31C H 0.1924 0.7140 0.3955 0.110 Uiso 0.427(9) 1 calc R U P A 2
H31D H 0.2414 0.6814 0.4860 0.110 Uiso 0.427(9) 1 calc R U P A 2
C32A C 0.1971(15) 0.8124(11) 0.4738(12) 0.083(4) Uani 0.427(9) 1 d . U P A 2
H32C H 0.1700 0.8553 0.4276 0.100 Uiso 0.427(9) 1 calc R U P A 2
H32D H 0.1428 0.7899 0.4886 0.100 Uiso 0.427(9) 1 calc R U P A 2
C33A C 0.2254(10) 0.8990(10) 0.5889(10) 0.078(3) Uani 0.427(9) 1 d D U P A 2
H33C H 0.1761 0.8552 0.5934 0.094 Uiso 0.427(9) 1 calc R U P A 2
H33D H 0.1914 0.9574 0.5650 0.094 Uiso 0.427(9) 1 calc R U P A 2
C34A C 0.2892(18) 0.9206(18) 0.6686(15) 0.074(4) Uani 0.427(9) 1 d . U P A 2
H34C H 0.2942 0.8655 0.7034 0.088 Uiso 0.427(9) 1 calc R U P A 2
H34D H 0.2615 0.9727 0.6897 0.088 Uiso 0.427(9) 1 calc R U P A 2
C35A C 0.4690(14) 0.9690(19) 0.7539(11) 0.076(4) Uani 0.427(9) 1 d D U P A 2
H35C H 0.4449 1.0161 0.7826 0.091 Uiso 0.427(9) 1 calc R U P A 2
H35D H 0.4845 0.9111 0.7864 0.091 Uiso 0.427(9) 1 calc R U P A 2
C36A C 0.5547(9) 1.0038(8) 0.7433(8) 0.078(3) Uani 0.427(9) 1 d D U P A 2
H36A H 0.5382 1.0575 0.7058 0.094 Uiso 0.427(9) 1 calc R U P A 2
H36B H 0.6020 1.0251 0.7953 0.094 Uiso 0.427(9) 1 calc R U P A 2

loop_
_atom_site_aniso_label
_atom_site_aniso_U_11
_atom_site_aniso_U_22
_atom_site_aniso_U_33
_atom_site_aniso_U_23
_atom_site_aniso_U_13
_atom_site_aniso_U_12
K1 0.0501(5) 0.0627(10) 0.0496(6) -0.0083(6) 0.0187(4) 0.0023(5)
O1 0.071(3) 0.083(4) 0.061(3) -0.006(2) 0.010(2) 0.002(2)
O2 0.059(3) 0.048(2) 0.074(3) 0.0250(18) 0.022(2) 0.0014(18)
O3 0.073(3) 0.082(5) 0.069(4) -0.001(4) 0.037(3) 0.010(3)
O4 0.064(3) 0.045(2) 0.052(3) 0.0025(19) 0.019(2) 0.002(2)
O5 0.056(2) 0.073(3) 0.079(3) 0.005(2) 0.028(2) 0.008(2)
O6 0.086(3) 0.059(4) 0.079(4) -0.010(3) 0.043(3) 0.011(3)
B1 0.0408(14) 0.0393(14) 0.0368(14) -0.0003(11) 0.0157(11) 0.0022(11)
C1 0.0418(13) 0.0483(14) 0.0390(13) 0.0008(10) 0.0179(10) -0.0017(11)
C2 0.0451(15) 0.0718(18) 0.0561(17) -0.0113(14) 0.0172(13) -0.0037(13)
C3 0.0598(19) 0.101(2) 0.0549(18) -0.0217(16) 0.0194(15) -0.0204(17)
C4 0.0383(15) 0.114(3) 0.0562(18) 0.0040(17) 0.0091(13) -0.0154(16)
C5 0.0372(15) 0.097(2) 0.0665(19) 0.0068(17) 0.0191(14) 0.0062(14)
C6 0.0430(14) 0.0685(17) 0.0493(15) 0.0003(12) 0.0204(12) 0.0049(12)
C7 0.0472(14) 0.0400(13) 0.0377(13) -0.0013(10) 0.0230(11) 0.0025(10)
C8 0.0564(15) 0.0499(15) 0.0684(18) 0.0025(13) 0.0390(14) -0.0002(12)
C9 0.102(3) 0.0394(15) 0.087(2) 0.0073(14) 0.063(2) -0.0038(15)
C10 0.113(3) 0.0482(18) 0.0626(19) 0.0141(14) 0.0389(19) 0.0278(18)
C11 0.077(2) 0.0593(19) 0.064(2) 0.0046(14) 0.0105(16) 0.0221(16)
C12 0.0508(15) 0.0460(15) 0.0585(16) 0.0013(12) 0.0097(12) 0.0044(12)
C13 0.0384(12) 0.0433(13) 0.0397(13) -0.0004(10) 0.0150(10) 0.0021(10)
C14 0.0510(14) 0.0525(14) 0.0387(14) 0.0029(11) 0.0163(11) 0.0041(11)
C15 0.0726(18) 0.076(2) 0.0372(15) 0.0007(13) 0.0222(13) 0.0067(15)
C16 0.0724(19) 0.074(2) 0.0500(17) -0.0142(14) 0.0252(14) 0.0123(15)
C17 0.082(2) 0.0537(16) 0.0604(18) -0.0062(14) 0.0287(15) 0.0168(14)
C18 0.0718(18) 0.0493(16) 0.0454(15) 0.0041(12) 0.0236(13) 0.0142(13)
C19 0.0404(12) 0.0349(12) 0.0359(12) 0.0030(9) 0.0123(10) 0.0020(10)
C20 0.0572(16) 0.0651(17) 0.0585(17) -0.0158(13) 0.0247(13) -0.0143(13)
C21 0.0556(17) 0.0663(19) 0.086(2) -0.0157(16) 0.0217(16) -0.0227(14)
C22 0.0515(16) 0.0613(17) 0.076(2) 0.0147(15) 0.0311(15) -0.0066(13)
C23 0.082(2) 0.085(2) 0.0664(19) -0.0136(16) 0.0486(17) -0.0227(17)
C24 0.0693(18) 0.0724(18) 0.0586(17) -0.0228(14) 0.0369(15) -0.0295(14)
C25 0.076(6) 0.094(6) 0.111(5) -0.028(5) 0.008(5) -0.019(5)
C26 0.063(5) 0.103(6) 0.110(6) 0.014(5) 0.024(5) -0.028(4)
C27 0.076(4) 0.118(7) 0.108(6) 0.027(5) 0.059(5) -0.004(4)
C28 0.101(6) 0.118(8) 0.090(5) 0.020(5) 0.055(4) 0.000(6)
C29 0.108(5) 0.082(7) 0.045(4) 0.002(4) 0.035(3) 0.018(4)
C30 0.075(4) 0.074(6) 0.072(5) -0.032(5) 0.010(4) 0.018(4)
C31 0.074(4) 0.070(5) 0.077(4) 0.003(3) 0.022(3) -0.019(3)
C32 0.065(4) 0.071(5) 0.079(4) 0.006(4) 0.027(3) -0.013(4)
C33 0.060(4) 0.097(6) 0.102(5) 0.009(4) 0.051(4) 0.016(4)
C34 0.084(5) 0.085(7) 0.097(5) 0.001(4) 0.065(4) 0.007(5)
C35 0.111(6) 0.081(5) 0.047(5) -0.009(4) 0.031(4) 0.007(5)
C36 0.110(4) 0.083(5) 0.061(4) -0.013(4) 0.011(3) 0.002(5)
K1A 0.043(2) 0.117(8) 0.060(4) -0.037(5) 0.020(2) -0.009(3)
O1A 0.067(4) 0.063(4) 0.083(4) -0.013(3) 0.028(3) -0.005(3)
O2A 0.093(5) 0.122(6) 0.101(5) -0.018(5) 0.037(4) -0.022(5)
O3A 0.082(5) 0.089(7) 0.053(4) 0.002(5) 0.031(3) -0.008(5)
O4A 0.114(7) 0.123(8) 0.084(7) -0.020(6) 0.052(5) -0.031(5)
O5A 0.064(4) 0.110(6) 0.080(5) -0.012(4) 0.030(3) -0.014(4)
O6A 0.077(4) 0.071(6) 0.070(4) 0.003(4) 0.036(3) 0.007(5)
C25A 0.048(5) 0.089(7) 0.086(5) -0.011(5) 0.017(4) -0.009(4)
C26A 0.058(6) 0.061(5) 0.095(6) 0.017(4) 0.026(4) -0.009(4)
C27A 0.105(6) 0.086(6) 0.071(6) 0.037(4) 0.044(5) -0.010(4)
C28A 0.083(5) 0.094(7) 0.082(6) 0.006(5) 0.057(5) 0.012(5)
C29A 0.104(6) 0.066(7) 0.076(8) -0.019(6) 0.037(5) 0.011(5)
C30A 0.083(6) 0.059(6) 0.098(7) 0.018(5) 0.012(5) 0.018(4)
C31A 0.076(6) 0.090(8) 0.098(7) -0.018(6) 0.019(5) -0.024(5)
C32A 0.066(5) 0.092(8) 0.083(6) 0.004(5) 0.015(4) -0.010(6)
C33A 0.063(5) 0.072(6) 0.094(6) 0.005(5) 0.022(4) 0.042(4)
C34A 0.074(6) 0.074(7) 0.083(6) 0.004(5) 0.040(5) 0.009(5)
C35A 0.087(6) 0.080(7) 0.062(6) -0.015(5) 0.028(5) 0.003(5)
C36A 0.099(5) 0.058(6) 0.078(6) -0.011(4) 0.033(4) -0.002(5)

loop_
_atom_type_symbol
_atom_type_description
_atom_type_scat_dispersion_real
_atom_type_scat_dispersion_imag
_atom_type_scat_source
C C 0.0033 0.0016 'International Tables Vol C Tables 4.2.6.8 and 6.1.1.4'
H H 0.0000 0.0000 'International Tables Vol C Tables 4.2.6.8 and 6.1.1.4'
B B 0.0013 0.0007 'International Tables Vol C Tables 4.2.6.8 and 6.1.1.4'
O O 0.0106 0.0060 'International Tables Vol C Tables 4.2.6.8 and 6.1.1.4'
K K 0.2009 0.2494 'International Tables Vol C Tables 4.2.6.8 and 6.1.1.4'

loop_
_geom_angle_atom_site_label_1
_geom_angle_atom_site_label_2
_geom_angle_atom_site_label_3
_geom_angle
_geom_angle_site_symmetry_1
_geom_angle_site_symmetry_3
O5 K1 O6 57.9(3) . .
O5 K1 O3 113.2(3) . .
O6 K1 O3 148.4(3) . .
O5 K1 O1 110.88(18) . .
O6 K1 O1 57.2(2) . .
O3 K1 O1 109.2(3) . .
O5 K1 O2 147.7(2) . .
O6 K1 O2 113.4(2) . .
O3 K1 O2 55.8(3) . .
O1 K1 O2 57.05(16) . .
O5 K1 O4 58.3(2) . .
O6 K1 O4 114.0(3) . .
O3 K1 O4 57.1(3) . .
O1 K1 O4 142.5(2) . .
O2 K1 O4 110.8(2) . .
O5 K1 C21 133.04(16) . .
O6 K1 C21 104.1(2) . .
O3 K1 C21 102.1(2) . .
O1 K1 C21 83.84(15) . .
O2 K1 C21 78.17(11) . .
O4 K1 C21 131.22(17) . .
O5 K1 C20 109.12(15) . .
O6 K1 C20 91.2(2) . .
O3 K1 C20 119.3(2) . .
O1 K1 C20 93.44(15) . .
O2 K1 C20 101.78(11) . .
O4 K1 C20 124.03(18) . .
C21 K1 C20 23.92(7) . .
O5 K1 C22 141.74(16) . .
O6 K1 C22 127.4(2) . .
O3 K1 C22 79.6(2) . .
O1 K1 C22 96.95(15) . .
O2 K1 C22 69.88(11) . .
O4 K1 C22 112.37(17) . .
C21 K1 C22 23.33(7) . .
C20 K1 C22 41.25(7) . .
O5 K1 C36 99.8(2) . .
O6 K1 C36 42.0(3) . .
O3 K1 C36 132.2(3) . .
O1 K1 C36 23.5(3) . .
O2 K1 C36 77.7(2) . .
O4 K1 C36 152.1(2) . .
C21 K1 C36 75.91(18) . .
C20 K1 C36 77.36(18) . .
C22 K1 C36 95.54(19) . .
O5 K1 C23 123.10(15) . .
O6 K1 C23 137.0(2) . .
O3 K1 C23 74.3(2) . .
O1 K1 C23 119.36(15) . .
O2 K1 C23 85.29(11) . .
O4 K1 C23 92.02(16) . .
C21 K1 C23 39.66(8) . .
C20 K1 C23 46.14(7) . .
C22 K1 C23 22.43(7) . .
C36 K1 C23 115.52(19) . .
O5 K1 C31 42.1(2) . .
O6 K1 C31 99.8(3) . .
O3 K1 C31 79.5(3) . .
O1 K1 C31 149.5(2) . .
O2 K1 C31 134.5(3) . .
O4 K1 C31 23.8(3) . .
C21 K1 C31 123.9(2) . .
C20 K1 C31 107.9(2) . .
C22 K1 C31 113.5(2) . .
C36 K1 C31 141.7(3) . .
C23 K1 C31 91.0(2) . .
C25 O1 C36 115.2(9) . .
C25 O1 K1 116.7(6) . .
C36 O1 K1 102.6(6) . .
C27 O2 C26 126.9(9) . .
C27 O2 K1 115.7(7) . .
C26 O2 K1 107.7(6) . .
C28 O3 C29 116.9(14) . .
C28 O3 K1 122.7(10) . .
C29 O3 K1 119.2(10) . .
C30 O4 C31 111.6(9) . .
C30 O4 K1 105.0(6) . .
C31 O4 K1 102.1(7) . .
C33 O5 C32 121.7(9) . .
C33 O5 K1 118.7(6) . .
C32 O5 K1 119.1(6) . .
C34 O6 C35 107.6(12) . .
C34 O6 K1 126.1(10) . .
C35 O6 K1 122.7(8) . .
C1 B1 C13 111.65(17) . .
C1 B1 C7 109.14(18) . .
C13 B1 C7 108.72(18) . .
C1 B1 C19 110.87(18) . .
C13 B1 C19 109.22(18) . .
C7 B1 C19 107.11(17) . .
C6 C1 C2 113.3(2) . .
C6 C1 B1 124.9(2) . .
C2 C1 B1 121.8(2) . .
C3 C2 C1 123.7(3) . .
C3 C2 H2 118.1 . .
C1 C2 H2 118.1 . .
C4 C3 C2 120.0(3) . .
C4 C3 H3 120.0 . .
C2 C3 H3 120.0 . .
C5 C4 C3 118.5(3) . .
C5 C4 H4 120.8 . .
C3 C4 H4 120.8 . .
C4 C5 C6 121.0(3) . .
C4 C5 H5 119.5 . .
C6 C5 H5 119.5 . .
C5 C6 C1 123.5(2) . .
C5 C6 H6 118.3 . .
C1 C6 H6 118.3 . .
C12 C7 C8 114.3(2) . .
C12 C7 B1 121.9(2) . .
C8 C7 B1 123.6(2) . .
C9 C8 C7 122.7(3) . .
C9 C8 H8 118.6 . .
C7 C8 H8 118.6 . .
C10 C9 C8 120.2(3) . .
C10 C9 H9 119.9 . .
C8 C9 H9 119.9 . .
C11 C10 C9 119.1(3) . .
C11 C10 H10 120.4 . .
C9 C10 H10 120.4 . .
C10 C11 C12 120.4(3) . .
C10 C11 H11 119.8 . .
C12 C11 H11 119.8 . .
C11 C12 C7 123.2(3) . .
C11 C12 H12 118.4 . .
C7 C12 H12 118.4 . .
C14 C13 C18 114.2(2) . .
C14 C13 B1 123.7(2) . .
C18 C13 B1 122.0(2) . .
C15 C14 C13 123.0(2) . .
C15 C14 H14 118.5 . .
C13 C14 H14 118.5 . .
C16 C15 C14 120.9(2) . .
C16 C15 H15 119.6 . .
C14 C15 H15 119.6 . .
C15 C16 C17 118.6(2) . .
C15 C16 H16 120.7 . .
C17 C16 H16 120.7 . .
C16 C17 C18 120.2(2) . .
C16 C17 H17 119.9 . .
C18 C17 H17 119.9 . .
C17 C18 C13 123.1(2) . .
C17 C18 H18 118.5 . .
C13 C18 H18 118.5 . .
C24 C19 C20 113.9(2) . .
C24 C19 B1 122.9(2) . .
C20 C19 B1 123.01(19) . .
C19 C20 C21 123.0(2) . .
C19 C20 K1 86.56(15) . .
C21 C20 K1 75.21(18) . .
C19 C20 H20 118.5 . .
C21 C20 H20 118.5 . .
K1 C20 H20 109.3 . .
C22 C21 C20 120.8(3) . .
C22 C21 K1 82.14(19) . .
C20 C21 K1 80.87(18) . .
C22 C21 H21 119.6 . .
C20 C21 H21 119.6 . .
K1 C21 H21 107.4 . .
C23 C22 C21 118.1(2) . .
C23 C22 K1 83.60(18) . .
C21 C22 K1 74.53(18) . .
C23 C22 H22 121.0 . .
C21 C22 H22 121.0 . .
K1 C22 H22 111.6 . .
C22 C23 C24 120.9(3) . .
C22 C23 K1 73.97(17) . .
C24 C23 K1 81.09(19) . .
C22 C23 H23 119.6 . .
C24 C23 H23 119.6 . .
K1 C23 H23 115.9 . .
C19 C24 C23 123.3(2) . .
C19 C24 H24 118.3 . .
C23 C24 H24 118.3 . .
C26 C25 O1 108.3(12) . .
C26 C25 H25A 110.0 . .
O1 C25 H25A 110.0 . .
C26 C25 H25B 110.0 . .
O1 C25 H25B 110.0 . .
H25A C25 H25B 108.4 . .
C25 C26 O2 121.9(13) . .
C25 C26 H26A 106.9 . .
O2 C26 H26A 106.9 . .
C25 C26 H26B 106.9 . .
O2 C26 H26B 106.9 . .
H26A C26 H26B 106.7 . .
O2 C27 C28 129.8(13) . .
O2 C27 H27A 104.8 . .
C28 C27 H27A 104.8 . .
O2 C27 H27B 104.8 . .
C28 C27 H27B 104.8 . .
H27A C27 H27B 105.8 . .
C27 C28 O3 114.1(14) . .
C27 C28 H28A 108.7 . .
O3 C28 H28A 108.7 . .
C27 C28 H28B 108.7 . .
O3 C28 H28B 108.7 . .
H28A C28 H28B 107.6 . .
O3 C29 C30 113.7(13) . .
O3 C29 H29A 108.8 . .
C30 C29 H29A 108.8 . .
O3 C29 H29B 108.8 . .
C30 C29 H29B 108.8 . .
H29A C29 H29B 107.7 . .
O4 C30 C29 114.4(11) . .
O4 C30 K1 52.9(5) . .
C29 C30 K1 84.9(7) . .
O4 C30 H30A 108.7 . .
C29 C30 H30A 108.7 . .
K1 C30 H30A 161.3 . .
O4 C30 H30B 108.7 . .
C29 C30 H30B 108.7 . .
K1 C30 H30B 78.9 . .
H30A C30 H30B 107.6 . .
O4 C31 C32 105.2(9) . .
O4 C31 K1 54.1(5) . .
C32 C31 K1 84.3(7) . .
O4 C31 H31A 110.7 . .
C32 C31 H31A 110.7 . .
K1 C31 H31A 72.9 . .
O4 C31 H31B 110.7 . .
C32 C31 H31B 110.7 . .
K1 C31 H31B 162.1 . .
H31A C31 H31B 108.8 . .
O5 C32 C31 110.6(10) . .
O5 C32 H32A 109.5 . .
C31 C32 H32A 109.5 . .
O5 C32 H32B 109.5 . .
C31 C32 H32B 109.5 . .
H32A C32 H32B 108.1 . .
O5 C33 C34 125.1(10) . .
O5 C33 H33A 106.0 . .
C34 C33 H33A 106.0 . .
O5 C33 H33B 106.0 . .
C34 C33 H33B 106.0 . .
H33A C33 H33B 106.3 . .
O6 C34 C33 108.2(14) . .
O6 C34 H34A 110.1 . .
C33 C34 H34A 110.1 . .
O6 C34 H34B 110.1 . .
C33 C34 H34B 110.1 . .
H34A C34 H34B 108.4 . .
O6 C35 C36 108.8(11) . .
O6 C35 H35A 109.9 . .
C36 C35 H35A 109.9 . .
O6 C35 H35B 109.9 . .
C36 C35 H35B 109.9 . .
H35A C35 H35B 108.3 . .
O1 C36 C35 106.1(9) . .
O1 C36 K1 53.9(4) . .
C35 C36 K1 84.7(6) . .
O1 C36 H36C 110.5 . .
C35 C36 H36C 110.5 . .
K1 C36 H36C 161.8 . .
O1 C36 H36D 110.5 . .
C35 C36 H36D 110.5 . .
K1 C36 H36D 73.2 . .
H36C C36 H36D 108.7 . .
O2A K1A O6A 113.6(5) . .
O2A K1A O5A 148.4(10) . .
O6A K1A O5A 60.6(4) . .
O2A K1A O3A 64.9(4) . .
O6A K1A O3A 177.5(10) . .
O5A K1A O3A 119.5(5) . .
O2A K1A O4A 119.3(5) . .
O6A K1A O4A 122.8(5) . .
O5A K1A O4A 63.2(5) . .
O3A K1A O4A 57.8(5) . .
O2A K1A O1A 65.6(3) . .
O6A K1A O1A 60.9(4) . .
O5A K1A O1A 121.2(3) . .
O3A K1A O1A 119.3(5) . .
O4A K1A O1A 164.8(10) . .
O2A K1A C26A 82.2(7) . 3_676
O6A K1A C26A 95.1(7) . 3_676
O5A K1A C26A 68.2(5) . 3_676
O3A K1A C26A 82.7(6) . 3_676
O4A K1A C26A 72.9(5) . 3_676
O1A K1A C26A 122.2(8) . 3_676
O2A K1A C31A 139.6(6) . .
O6A K1A C31A 100.4(5) . .
O5A K1A C31A 41.6(4) . .
O3A K1A C31A 80.2(5) . .
O4A K1A C31A 22.5(5) . .
O1A K1A C31A 154.7(6) . .
C26A K1A C31A 73.3(5) 3_676 .
C36A O1A C25A 112.2(9) . .
C36A O1A K1A 111.0(8) . .
C25A O1A K1A 107.5(7) . .
C26A O2A C27A 116.9(12) . .
C26A O2A K1A 124.4(9) . .
C27A O2A K1A 118.2(8) . .
C29A O3A C28A 122.6(19) . .
C29A O3A K1A 119.0(15) . .
C28A O3A K1A 116.2(11) . .
C30A O4A C31A 131.5(18) . .
C30A O4A K1A 114.2(12) . .
C31A O4A K1A 109.0(12) . .
C33A O5A C32A 118.1(13) . .
C33A O5A K1A 122.5(8) . .
C32A O5A K1A 118.4(10) . .
C35A O6A C34A 118.8(16) . .
C35A O6A K1A 115.4(11) . .
C34A O6A K1A 114.9(12) . .
O1A C25A C26A 121.1(11) . .
O1A C25A H25C 107.0 . .
C26A C25A H25C 107.0 . .
O1A C25A H25D 107.0 . .
C26A C25A H25D 107.0 . .
H25C C25A H25D 106.8 . .
O2A C26A C25A 108.4(12) . .
O2A C26A K1A 76.0(10) . 3_676
C25A C26A K1A 146.5(11) . 3_676
O2A C26A H26C 110.0 . .
C25A C26A H26C 110.0 . .
K1A C26A H26C 42.0 3_676 .
O2A C26A H26D 110.0 . .
C25A C26A H26D 110.0 . .
K1A C26A H26D 98.7 3_676 .
H26C C26A H26D 108.4 . .
O2A C27A C28A 115.5(12) . .
O2A C27A H27C 108.4 . .
C28A C27A H27C 108.4 . .
O2A C27A H27D 108.4 . .
C28A C27A H27D 108.4 . .
H27C C27A H27D 107.5 . .
O3A C28A C27A 115.9(14) . .
O3A C28A H28C 108.3 . .
C27A C28A H28C 108.3 . .
O3A C28A H28D 108.3 . .
C27A C28A H28D 108.3 . .
H28C C28A H28D 107.4 . .
O3A C29A C30A 112.4(19) . .
O3A C29A H29C 109.1 . .
C30A C29A H29C 109.1 . .
O3A C29A H29D 109.1 . .
C30A C29A H29D 109.1 . .
H29C C29A H29D 107.8 . .
O4A C30A C29A 113.5(17) . .
O4A C30A H30C 108.9 . .
C29A C30A H30C 108.9 . .
O4A C30A H30D 108.9 . .
C29A C30A H30D 108.9 . .
H30C C30A H30D 107.7 . .
C32A C31A O4A 121.8(15) . .
C32A C31A K1A 80.2(10) . .
O4A C31A K1A 48.6(8) . .
C32A C31A H31C 106.9 . .
O4A C31A H31C 106.9 . .
K1A C31A H31C 149.2 . .
C32A C31A H31D 106.9 . .
O4A C31A H31D 106.9 . .
K1A C31A H31D 99.4 . .
H31C C31A H31D 106.7 . .
O5A C32A C31A 115.6(15) . .
O5A C32A H32C 108.4 . .
C31A C32A H32C 108.4 . .
O5A C32A H32D 108.4 . .
C31A C32A H32D 108.4 . .
H32C C32A H32D 107.4 . .
O5A C33A C34A 120.0(15) . .
O5A C33A H33C 107.3 . .
C34A C33A H33C 107.3 . .
O5A C33A H33D 107.3 . .
C34A C33A H33D 107.3 . .
H33C C33A H33D 106.9 . .
C33A C34A O6A 113(2) . .
C33A C34A H34C 109.0 . .
O6A C34A H34C 109.0 . .
C33A C34A H34D 109.0 . .
O6A C34A H34D 109.0 . .
H34C C34A H34D 107.8 . .
C36A C35A O6A 109.6(15) . .
C36A C35A H35C 109.7 . .
O6A C35A H35C 109.7 . .
C36A C35A H35D 109.7 . .
O6A C35A H35D 109.7 . .
H35C C35A H35D 108.2 . .
O1A C36A C35A 108.1(12) . .
O1A C36A H36A 110.1 . .
C35A C36A H36A 110.1 . .
O1A C36A H36B 110.1 . .
C35A C36A H36B 110.1 . .
H36A C36A H36B 108.4 . .

loop_
_geom_bond_atom_site_label_1
_geom_bond_atom_site_label_2
_geom_bond_distance
_geom_bond_site_symmetry_2
K1 O5 2.785(6) .
K1 O6 2.787(10) .
K1 O3 2.823(15) .
K1 O1 2.914(6) .
K1 O2 2.918(5) .
K1 O4 2.920(9) .
K1 C21 3.315(4) .
K1 C20 3.385(4) .
K1 C22 3.407(4) .
K1 C36 3.521(9) .
K1 C23 3.523(4) .
K1 C31 3.527(10) .
O1 C25 1.301(14) .
O1 C36 1.442(13) .
O2 C27 1.224(13) .
O2 C26 1.470(18) .
O3 C28 1.33(2) .
O3 C29 1.388(19) .
O4 C30 1.380(11) .
O4 C31 1.457(16) .
O5 C33 1.292(12) .
O5 C32 1.410(13) .
O6 C34 1.32(2) .
O6 C35 1.369(17) .
B1 C1 1.648(3) .
B1 C13 1.649(3) .
B1 C7 1.650(3) .
B1 C19 1.662(3) .
C1 C6 1.394(3) .
C1 C2 1.409(3) .
C2 C3 1.382(4) .
C2 H2 0.9300 .
C3 C4 1.374(4) .
C3 H3 0.9300 .
C4 C5 1.365(4) .
C4 H4 0.9300 .
C5 C6 1.378(4) .
C5 H5 0.9300 .
C6 H6 0.9300 .
C7 C12 1.391(3) .
C7 C8 1.396(3) .
C8 C9 1.394(4) .
C8 H8 0.9300 .
C9 C10 1.363(4) .
C9 H9 0.9300 .
C10 C11 1.360(4) .
C10 H10 0.9300 .
C11 C12 1.383(4) .
C11 H11 0.9300 .
C12 H12 0.9300 .
C13 C14 1.395(3) .
C13 C18 1.397(3) .
C14 C15 1.388(3) .
C14 H14 0.9300 .
C15 C16 1.359(4) .
C15 H15 0.9300 .
C16 C17 1.375(4) .
C16 H16 0.9300 .
C17 C18 1.390(3) .
C17 H17 0.9300 .
C18 H18 0.9300 .
C19 C24 1.382(3) .
C19 C20 1.386(3) .
C20 C21 1.390(4) .
C20 H20 0.9300 .
C21 C22 1.362(4) .
C21 H21 0.9300 .
C22 C23 1.353(4) .
C22 H22 0.9300 .
C23 C24 1.388(4) .
C23 H23 0.9300 .
C24 H24 0.9300 .
C25 C26 1.26(2) .
C25 H25A 0.9700 .
C25 H25B 0.9700 .
C26 H26A 0.9700 .
C26 H26B 0.9700 .
C27 C28 1.33(2) .
C27 H27A 0.9700 .
C27 H27B 0.9700 .
C28 H28A 0.9700 .
C28 H28B 0.9700 .
C29 C30 1.46(2) .
C29 H29A 0.9700 .
C29 H29B 0.9700 .
C30 H30A 0.9700 .
C30 H30B 0.9700 .
C31 C32 1.471(15) .
C31 H31A 0.9700 .
C31 H31B 0.9700 .
C32 H32A 0.9700 .
C32 H32B 0.9700 .
C33 C34 1.50(2) .
C33 H33A 0.9700 .
C33 H33B 0.9700 .
C34 H34A 0.9700 .
C34 H34B 0.9700 .
C35 C36 1.532(18) .
C35 H35A 0.9700 .
C35 H35B 0.9700 .
C36 H36C 0.9700 .
C36 H36D 0.9700 .
K1A O2A 2.649(14) .
K1A O6A 2.704(16) .
K1A O5A 2.717(11) .
K1A O3A 2.77(2) .
K1A O4A 2.797(18) .
K1A O1A 2.820(9) .
K1A C26A 3.52(3) 3_676
K1A C31A 3.528(14) .
O1A C36A 1.414(15) .
O1A C25A 1.507(16) .
O2A C26A 1.325(19) .
O2A C27A 1.469(18) .
O3A C29A 1.36(3) .
O3A C28A 1.41(3) .
O4A C30A 1.331(16) .
O4A C31A 1.43(3) .
O5A C33A 1.278(16) .
O5A C32A 1.359(19) .
O6A C35A 1.49(2) .
O6A C34A 1.53(3) .
C25A C26A 1.62(2) .
C25A H25C 0.9700 .
C25A H25D 0.9700 .
C26A K1A 3.52(3) 3_676
C26A H26C 0.9700 .
C26A H26D 0.9700 .
C27A C28A 1.55(3) .
C27A H27C 0.9700 .
C27A H27D 0.9700 .
C28A H28C 0.9700 .
C28A H28D 0.9700 .
C29A C30A 1.38(3) .
C29A H29C 0.9700 .
C29A H29D 0.9700 .
C30A H30C 0.9700 .
C30A H30D 0.9700 .
C31A C32A 1.41(2) .
C31A H31C 0.9700 .
C31A H31D 0.9700 .
C32A H32C 0.9700 .
C32A H32D 0.9700 .
C33A C34A 1.40(3) .
C33A H33C 0.9700 .
C33A H33D 0.9700 .
C34A H34C 0.9700 .
C34A H34D 0.9700 .
C35A C36A 1.41(2) .
C35A H35C 0.9700 .
C35A H35D 0.9700 .
C36A H36A 0.9700 .
C36A H36B 0.9700 .
